data_2001509
loop_
_publ_author_name
'You, X.-Z.'
'Li, H.-L.'
'Yu, K.-B.'
'Li, L.'

_publ_section_title
;Hexaaquadisodium hexakis(tetramethylammonium)
 bis[bis(3-acetylamino-4-hydroxyphenylarsonato)aquaoctadecaoxohexamolybdate]
 decahydrate:
 [Na~2~(H~2~O)~6~][(CH~3~)~4~N]~6~[Mo~6~(C~8~H~8~AsNO~5~)~2~O~18~(H~2~O)]~2~.10H~2~O
;
_journal_issue 7
_journal_name_full 'Acta Crystallographica Section C'
_journal_page_first 1300
_journal_page_last 1303
_journal_paper_doi 10.1107/S010827019201360X
_journal_volume 49
_journal_year 1993
_chemical_formula_sum 'C56 H140 As4 Mo12 N10 Na2 O74'
_chemical_formula_weight 3634.7
_space_group_IT_number 2
_space_group_name_Hall '-P 1'
_space_group_name_H-M_alt 'P -1'
_symmetry_cell_setting triclinic
_symmetry_space_group_name_Hall '-P 1'
_symmetry_space_group_name_H-M 'P -1'
_atom_type_scat_source IntTabIV
_cell_angle_alpha 97.26(2)
_cell_angle_beta 103.03(2)
_cell_angle_gamma 89.84(2)
_cell_formula_units_Z 1
_cell_length_a 11.244(3)
_cell_length_b 12.775(2)
_cell_length_c 21.050(5)
_cell_measurement_reflns_used 25
_cell_measurement_temperature 295
_cell_measurement_theta_max 12
_cell_measurement_theta_min 3
_cell_volume 2921.2(12)
_diffrn_measurement_device 'Nicolet R3m/E'
_diffrn_measurement_method \q/2\q
_diffrn_radiation_type Mo
_diffrn_radiation_wavelength .71073
_diffrn_reflns_av_R_equivalents .0379
_diffrn_reflns_limit_h_max 13
_diffrn_reflns_limit_h_min 0
_diffrn_reflns_limit_k_max 14
_diffrn_reflns_limit_k_min -14
_diffrn_reflns_limit_l_max 23
_diffrn_reflns_limit_l_min -23
_diffrn_reflns_number 8324
_diffrn_reflns_theta_max 22.5
_diffrn_standards_decay_% <1.5
_diffrn_standards_interval_count 98
_diffrn_standards_number 2
_exptl_absorpt_coefficient_mu 2.445
_exptl_absorpt_correction_type
;
none (Lorentz-polarization corrections were applied)
;
_exptl_crystal_colour 'Light yellow'
_exptl_crystal_density_diffrn 2.07
_exptl_crystal_description Rectangular
_exptl_crystal_F_000 1796
_refine_diff_density_max .994
_refine_diff_density_min -.924
_refine_ls_extinction_coef .00034
_refine_ls_extinction_method 'Larson (1967)'
_refine_ls_goodness_of_fit_obs 1.365
_refine_ls_hydrogen_treatment
;All H atoms calculated as idealized contributions
(C-H = 0.96 \%A)
;
_refine_ls_number_parameters 746
_refine_ls_number_reflns 5165
_refine_ls_R_factor_obs .0380
_refine_ls_shift/esd_max -.140
_refine_ls_structure_factor_coef 'F (block-diagonal least squares)'
_refine_ls_weighting_details 'w = [\s^2^(F)+0.0004F^2^]^-1^[1-exp{-5(sin\q/\l)^2^}]'
_refine_ls_weighting_scheme calc
_refine_ls_wR_factor_obs .0397
_reflns_number_observed 5165
_reflns_number_total 8156
_reflns_observed_criterion I>=3.0\s(I)
_cod_data_source_file li1006.cif
_cod_data_source_block li1006a
_cod_depositor_comments
;
The following automatic conversions were performed:

'_refine_ls_weighting_scheme' value
'[\s^2^(F)+0.0004F^2^]^-1^[1-exp{-5(sin\q/\l)^2^}]' was changed to
'calc'. New tag '_refine_ls_weighting_details' was created. The value
of the new tag was set to 'w =
[\s^2^(F)+0.0004F^2^]^-1^[1-exp{-5(sin\q/\l)^2^}]'.

Automatic conversion script
Id: cif_fix_values 3143 2015-03-26 13:38:13Z robertas 
;
_cod_original_cell_volume 2921.0(10)
_cod_database_code 2001509

loop_
_space_group_symop_id
_space_group_symop_operation_xyz
1 x,y,z
2 -x,-y,-z

loop_
_atom_site_label
_atom_site_fract_x
_atom_site_fract_y
_atom_site_fract_z
_atom_site_U_iso_or_equiv
Mo(1) -.11070(10) -.21220(10) -.16570(10) .0240(10)
Mo(2) .00260(10) -.45280(10) -.14680(10) .0240(10)
Mo(3) .27510(10) -.48690(10) -.18500(10) .0230(10)
Mo(4) .33180(10) -.39420(10) -.33300(10) .0250(10)
Mo(5) .17690(10) -.19260(10) -.38670(10) .0280(10)
Mo(6) .04330(10) -.07570(10) -.24710(10) .0220(10)
As(1) .03130(10) -.35170(10) -.29390(10) .0160(10)
As(2) .21170(10) -.22570(10) -.13010(10) .0180(10)
Na .5918(3) -.3857(2) .0065(2) .0530(10)
N(1) -.3752(5) -.5803(3) -.3592(2) .0260(10)
N(2) .4762(5) -.0979(3) .1118(2) .0290(10)
N(3) .0332(5) .2053(4) -.3617(2) .0360(10)
N(4) -.0758(5) .1901(4) -.0942(2) .0360(10)
N(5) .3490(6) .2019(4) -.5528(3) .0580(10)
O(1) -.2436(5) -.1825(3) -.2154(2) .0400(10)
O(2) -.1370(5) -.1891(3) -.0889(2) .0380(10)
O(3) -.1247(4) -.3628(3) -.1861(2) .0250(10)
O(4) .0763(4) -.2762(2) -.1226(2) .0190(10)
O(5) -.0342(4) -.2406(3) -.2686(2) .0200(10)
O(6) -.0100(4) -.0937(3) -.1684(2) .0250(10)
O(7) -.0266(5) -.4501(3) -.0710(2) .0410(10)
O(8) -.0646(5) -.5679(3) -.1883(2) .0380(10)
O(9) .1697(4) -.4923(3) -.1250(2) .0280(10)
O(10) .0893(4) -.4187(3) -.2301(2) .0190(10)
O(11) .4077(4) -.5211(3) -.1364(2) .0340(10)
O(12) .2301(4) -.5992(3) -.2373(2) .0360(10)
O(13) .3332(4) -.4118(3) -.2470(2) .0270(10)
O(14) .3088(4) -.3249(3) -.1289(2) .0250(10)
O(15) .2821(5) -.5133(3) -.3750(2) .0390(10)
O(16) .4859(5) -.3933(4) -.3287(2) .0450(10)
O(17) .2852(4) -.3061(3) -.4037(2) .0280(10)
O(18) .3398(4) -.2038(3) -.2852(2) .0290(10)
O(19) .1417(4) -.3285(2) -.3335(2) .0180(10)
O(20) .2519(5) -.0951(4) -.4116(2) .0550(10)
O(21) .0529(5) -.2226(3) -.4493(2) .0460(10)
O(22) .1090(4) -.1161(3) -.3236(2) .0280(10)
O(23) .1288(4) .0369(3) -.2169(2) .0330(10)
O(24) -.0918(4) -.0294(3) -.2887(2) .0350(10)
O(25) .1959(4) -.1720(3) -.2009(2) .0210(10)
O(26) -.3503(4) -.6331(3) -.4866(2) .0380(10)
O(27) -.3131(6) -.7446(4) -.3511(3) .0660(10)
O(28) .4235(4) .0989(3) .1010(2) .0360(10)
O(29) .5636(5) -.2456(3) .0765(2) .0480(10)
O(30) .7969(7) -.3908(7) .0031(4) .1170(10)
O(31) .5559(5) -.3031(3) -.0931(2) .0430(10)
O(32) .3795(5) -.4283(3) -.0005(2) .0480(10)
O(33) -.3645(5) -.4246(4) -.1960(2) .0500(10)
O(34) .5360(5) -.0629(4) -.2446(3) .0490(10)
O(35) .6374(6) -.6150(4) -.1336(3) .0690(10)
O(36) -.3296(6) -.9438(4) -.3151(3) .0680(10)
O(37) .4144(9) .0656(8) .3948(6) .1760(10)
C(1) -.0904(6) -.4381(4) -.3555(2) .0210(10)
C(2) -.1855(6) -.4801(4) -.3361(2) .0190(10)
C(3) -.2729(6) -.5434(4) -.3804(2) .0230(10)
C(4) -.2646(6) -.5686(4) -.4458(2) .0270(10)
C(5) -.1682(6) -.5257(4) -.4654(2) .0270(10)
C(6) -.0795(6) -.4598(4) -.4215(2) .0240(10)
C(7) -.3876(7) -.6757(5) -.3417(3) .0420(10)
C(8) -.4913(8) -.6946(6) -.3113(4) .0600(10)
C(9) .2803(6) -.1211(4) -.0579(2) .0200(10)
C(10) .3529(6) -.1506(4) -.0017(2) .0210(10)
C(11) .4024(6) -.0755(4) .0514(3) .0220(10)
C(12) .3757(6) .0319(4) .0472(2) .0240(10)
C(13) .3023(6) .0605(4) -.0095(3) .0280(10)
C(14) .2549(6) -.0159(4) -.0629(2) .0250(10)
C(15) .5524(6) -.1782(4) .1212(3) .0320(10)
C(16) .6213(7) -.1806(5) .1901(3) .0470(10)
C(17) .0445(8) .3054(5) -.3894(4) .0690(10)
C(18) -.0017(7) .2292(5) -.2970(3) .0520(10)
C(19) -.0625(8) .1342(7) -.4065(4) .0820(10)
C(20) .1528(8) .1554(7) -.3512(4) .0770(10)
C(21) -.1740(8) .1654(7) -.1552(4) .0710(10)
C(22) -.1080(7) .2847(5) -.0529(3) .0500(10)
C(23) -.0606(7) .0987(5) -.0561(3) .0480(10)
C(24) .0426(8) .2135(6) -.1124(4) .0590(10)
C(25) .3564(10) .2949(8) -.5011(6) .1270(10)
C(26) .3386(11) .2340(9) -.6189(6) .1390(10)
C(27) .2466(10) .1330(9) -.5539(6) .1270(10)
C(28) .4621(11) .1461(10) -.5402(8) .1620(10)
H(n2) .4765(13) -.0378(13) .1425(12) .0450(10)
H(o26) -.3061(13) -.6482(13) -.5199(12) .0590(10)
H(o28) .4167(13) .1685(12) .0954(12) .0540(10)
H(1) -.4408 -.5325 -.3574 ?
H(8a) -.4894 -.7656 -.3007 ?
H(8b) -.5668 -.6845 -.3417 ?
H(8c) -.4848 -.6459 -.2719 ?
H(16a) .6003 -.1209 .2176 ?
H(16b) .7073 -.1778 .1919 ?
H(16c) .6007 -.2445 .2052 ?
H(17a) -.0333 .3386 -.3975 ?
H(17b) .0705 .2904 -.4299 ?
H(17c) .1034 .3519 -.3587 ?
H(18a) .0600 .2742 -.2672 ?
H(18b) -.0093 .1646 -.2792 ?
H(18c) -.0784 .2642 -.3032 ?
H(19a) -.0414 .1178 -.4483 ?
H(19b) -.1396 .1686 -.4124 ?
H(19c) -.0686 .0702 -.3878 ?
H(20a) .1475 .0905 -.3332 ?
H(20b) .2123 .2021 -.3210 ?
H(20c) .1767 .1409 -.3923 ?
H(21a) -.1523 .1048 -.1818 ?
H(21b) -.1834 .2247 -.1796 ?
H(21c) -.2495 .1507 -.1436 ?
H(22a) -.1836 .2710 -.0411 ?
H(22b) -.1167 .3441 -.0772 ?
H(22c) -.0446 .3000 -.0137 ?
H(23a) -.0391 .0379 -.0825 ?
H(23b) -.1358 .0842 -.0441 ?
H(23c) .0029 .1150 -.0171 ?
H(24a) .0644 .1531 -.1390 ?
H(24b) .1057 .2293 -.0731 ?
H(24c) .0331 .2730 -.1366 ?
H(25a) .2819 .3329 -.5096 ?
H(25b) .4238 .3405 -.5017 ?
H(25c) .3684 .2711 -.4587 ?
H(26a) .2649 .2721 -.6308 ?
H(26b) .3367 .1724 -.6504 ?
H(26c) .4077 .2784 -.6185 ?
H(27a) .1723 .1713 -.5629 ?
H(27b) .2565 .1078 -.5120 ?
H(27c) .2430 .0742 -.5876 ?
H(28a) .4748 .1222 -.4978 ?
H(28b) .5286 .1926 -.5409 ?
H(28c) .4580 .0866 -.5734 ?
H(2) -.1866(13) -.4689(13) -.2898(11) ?
H(5) -.1483(13) -.5386(13) -.5103(11) ?
H(6) -.0158(13) -.4300(13) -.4389(12) ?
H(10) .3645(13) -.2304(12) .0000(12) ?
H(13) .2936(13) .1355(12) -.0104(12) ?
H(14) .2078(13) .0045(13) -.1025(11) ?

loop_
_geom_angle_atom_site_label_1
_geom_angle_atom_site_label_2
_geom_angle_atom_site_label_3
_geom_angle
O(1) Mo(1) O(2) 104.1(2)
O(2) Mo(1) O(3) 103.8(2)
O(2) Mo(1) O(4) 89.5(2)
O(1) Mo(1) O(5) 84.9(2)
O(3) Mo(1) O(5) 78.6(2)
O(1) Mo(1) O(6) 101.0(2)
O(3) Mo(1) O(6) 142.4(2)
O(5) Mo(1) O(6) 71.20(10)
O(3) Mo(2) O(7) 100.2(2)
O(3) Mo(2) O(8) 95.8(2)
O(7) Mo(2) O(8) 103.8(2)
O(4) Mo(2) O(9) 86.7(2)
O(8) Mo(2) O(9) 100.8(2)
O(4) Mo(2) O(10) 72.80(10)
O(8) Mo(2) O(10) 93.5(2)
O(9) Mo(3) O(10) 71.5(2)
O(10) Mo(3) O(11) 167.4(2)
O(10) Mo(3) O(12) 87.3(2)
O(9) Mo(3) O(13) 148.9(2)
O(11) Mo(3) O(13) 102.0(2)
O(9) Mo(3) O(14) 79.6(2)
O(11) Mo(3) O(14) 87.1(2)
O(13) Mo(3) O(14) 78.90(10)
O(13) Mo(4) O(16) 99.4(2)
O(13) Mo(4) O(17) 147.1(2)
O(16) Mo(4) O(17) 97.6(2)
O(15) Mo(4) O(18) 162.55(2)
O(17) Mo(4) O(18) 70.30(10)
O(15) Mo(4) O(19) 96.0(2)
O(17) Mo(4) O(19) 70.3(2)
O(17) Mo(5) O(18) 70.60(10)
O(18) Mo(5) O(19) 67.90(10)
O(18) Mo(5) O(20) 93.8(2)
O(17) Mo(5) O(21) 101.9(2)
O(19) Mo(5) O(21) 93.8(2)
O(17) Mo(5) O(22) 145.2(2)
O(19) Mo(5) O(22) 82.30(10)
O(21) Mo(5) O(22) 101.8(2)
O(5) Mo(6) O(22) 83.7(2)
O(5) Mo(6) O(23) 165.9(2)
O(22) Mo(6) O(23) 98.3(2)
O(6) Mo(6) O(24) 96.5(2)
O(23) Mo(6) O(24) 102.9(2)
O(6) Mo(6) O(25) 81.3(2)
O(23) Mo(6) O(25) 90.5(2)
O(5) As(1) O(10) 111.0(2)
O(10) As(1) O(19) 109.7(2)
O(10) As(1) C(1) 108.8(2)
O(4) As(2) O(14) 107.2(2)
O(14) As(2) O(25) 110.1(2)
O(14) As(2) C(9) 107.4(2)
O(29) Na O(30) 108.9(3)
O(30) Na O(31) 87.6(3)
O(30) Na O(32) 165.2(2)
O(29) Na Na' 118.0(2)
O(31) Na Na' 113.6(2)
O(29) Na O(32') 141.4(2)
O(31) Na O(32') 119.5(2)
O(1) Mo(1) O(3) 98.0(2)
O(1) Mo(1) O(4) 165.4(2)
O(3) Mo(1) O(4) 73.40(10)
O(2) Mo(1) O(5) 170.1(2)
O(4) Mo(1) O(5) 81.90(10)
O(2) Mo(1) O(6) 102.6(2)
O(4) Mo(1) O(6) 80.6(2)
O(3) Mo(2) O(4) 71.40(10)
O(4) Mo(2) O(7) 91.4(2)
O(4) Mo(2) O(8) 161.9(2)
O(3) Mo(2) O(9) 151.7(2)
O(7) Mo(2) O(9) 97.9(2)
O(3) Mo(2) O(10) 83.9(2)
O(7) Mo(2) O(10) 161.6(2)
O(9) Mo(2) O(10) 72.4(2)
O(9) Mo(3) O(11) 99.1(2)
O(9) Mo(3) O(12) 100.9(2)
O(11) Mo(3) O(12) 103.0(2)
O(10) Mo(3) O(13) 83.7(2)
O(12) Mo(3) O(13) 96.3(2)
O(10) Mo(3) O(14) 83.00(10)
O(12) Mo(3) O(14) 169.6(2)
O(13) Mo(4) O(15) 103.2(2)
O(15) Mo(4) O(16) 103.9(2)
O(15) Mo(4) O(17) 99.7(2)
O(13) Mo(4) O(18) 81.20(10)
O(16) Mo(4) O(18) 91.8(2)
O(13) Mo(4) O(19) 84.1(2)
O(16) Mo(4) O(19) 158.3(2)
O(18) Mo(4) O(19) 67.40(10)
O(17) Mo(5) O(19) 71.2(2)
O(17) Mo(5) O(20) 97.3(2)
O(19) Mo(5) O(20) 160.6(2)
O(18) Mo(5) O(21) 161.5(2)
O(20) Mo(5) O(21) 104.1(2)
O(18) Mo(5) O(22) 79.0(2)
O(20) Mo(5) O(22) 101.1(2)
O(5) Mo(6) O(6) 77.20(10)
O(6) Mo(6) O(22) 157.10(10)
O(6) Mo(6) O(23) 97.3(2)
O(5) Mo(6) O(24) 90.6(2)
O(22) Mo(6) O(24) 96.1(2)
O(5) Mo(6) O(25) 76.00(10)
O(22) Mo(6) O(25) 81.90(10)
O(24) Mo(6) O(25) 166.6(2)
O(5) As(1) O(19) 112.6(2)
O(5) As(1) C(1) 108.2(2)
O(19) As(1) C(1) 106.5(2)
O(4) As(2) O(25) 111.4(2)
O(4) As(2) C(9) 111.9(2)
O(25) As(2) C(9) 108.8(2)
O(29) Na O(31) 98.6(2)
O(29) Na O(32) 85.0(2)
O(31) Na O(32) 95.7(2)
O(30) Na Na' 123.2(2)
O(32) Na Na' 42.50(10)
O(30) Na O(32') 80.2(3)
O(32) Na O(32') 85.6(2)

loop_
_geom_bond_atom_site_label_1
_geom_bond_atom_site_label_2
_geom_bond_distance
Mo(1) O(1) 1.692(4)
Mo(1) O(3) 1.917(3)
Mo(1) O(5) 2.491(4)
Mo(2) O(3) 1.937(4)
Mo(2) O(7) 1.696(4)
Mo(2) O(9) 1.913(5)
Mo(3) O(9) 1.924(5)
Mo(3) O(11) 1.698(4)
Mo(3) O(13) 1.938(4)
Mo(4) O(13) 1.849(4)
Mo(4) O(16) 1.715(6)
Mo(4) O(18) 2.506(4)
Mo(5) O(17) 1.942(4)
Mo(5) O(19) 2.263(3)
Mo(5) O(21) 1.695(4)
Mo(6) O(5) 2.235(3)
Mo(6) O(22) 1.932(4)
Mo(6) O(24) 1.718(4)
As(1) O(5) 1.679(4)
As(1) O(19) 1.690(4)
As(2) O(4) 1.703(4)
As(2) O(25) 1.692(3)
Na O(29) 2.240(5)
Na O(31) 2.418(5)
Na Na' 3.527(6)
N(1) C(3) 1.425(9)
N(2) C(11) 1.415(6)
N(2) H(n2) .939(19)
N(3) C(18) 1.494(9)
N(3) C(20) 1.470(11)
N(4) C(22) 1.491(8)
N(4) C(24) 1.506(11)
N(5) C(26) 1.481(15)
N(5) C(28) 1.444(14)
O(26) H(o26) .95(2)
O(28) C(12) 1.338(6)
O(29) C(15) 1.221(7)
C(1) C(2) 1.361(9)
C(2) C(3) 1.374(7)
C(3) C(4) 1.398(7)
C(5) C(6) 1.397(7)
C(6) H(6) .97(2)
C(9) C(10) 1.372(7)
C(10) C(11) 1.389(6)
C(11) C(12) 1.413(7)
C(13) C(14) 1.399(6)
C(14) H(14) .96(2)
Mo(1) O(2) 1.697(4)
Mo(1) O(4) 2.287(4)
Mo(1) O(6) 1.907(4)
Mo(2) O(4) 2.359(3)
Mo(2) O(8) 1.698(4)
Mo(2) O(10) 2.275(4)
Mo(3) O(10) 2.308(4)
Mo(3) O(12) 1.697(3)
Mo(3) O(14) 2.237(3)
Mo(4) O(15) 1.688(4)
Mo(4) O(17) 1.955(4)
Mo(4) O(19) 2.292(4)
Mo(5) O(18) 2.502(4)
Mo(5) O(20) 1.705(5)
Mo(5) O(22) 1.851(4)
Mo(6) O(6) 1.923(4)
Mo(6) O(23) 1.702(4)
Mo(6) O(25) 2.223(4)
As(1) O(10) 1.690(3)
As(1) C(1) 1.903(5)
As(2) O(14) 1.669(4)
As(2) C(9) 1.912(4)
Na O(30) 2.324(9)
Na O(32) 2.417(7)
Na O(32') 2.388(5)
N(1) C(7) 1.334(8)
N(2) C(15) 1.340(8)
N(3) C(17) 1.488(9)
N(3) C(19) 1.485(9)
N(4) C(21) 1.493(8)
N(4) C(23) 1.487(8)
N(5) C(25) 1.495(13)
N(5) C(27) 1.445(14)
O(26) C(4) 1.341(7)
O(27) C(7) 1.242(9)
O(28) H(o28) .91(2)
C(1) C(6) 1.414(7)
C(2) H(2) .97(2)
C(4) C(5) 1.381(10)
C(5) H(5) 1.01(2)
C(7) C(8) 1.484(12)
C(9) C(14) 1.386(7)
C(10) H(10) 1.032(17)
C(12) C(13) 1.378(7)
C(13) H(13) .966(17)
C(15) C(16) 1.486(8)
